data_1557873
loop_
_publ_author_name
'Yan, Chenting'
'Takeshita, Masato'
'Nakatsuji, Jun-ya'
'Kurosaki, Akihiro'
'Sato, Kaoko'
'Shang, Rong'
'Nakamoto, Masaaki'
'Yamamoto, Yohsuke'
'Adachi, Yohei'
'Furukawa, Ko'
'Kishi, Ryohei'
'Nakano, Masayoshi'

_publ_section_title
;
 Synthesis and properties of hypervalent electron-rich pentacoordinate
 nitrogen compounds
;
_journal_issue 19
_journal_name_full 'Chemical Science'
_journal_page_first 5082
_journal_page_last 5088
_journal_paper_doi 10.1039/D0SC00002G
_journal_volume 11
_journal_year 2020
_chemical_formula_sum 'C28 H31 N O6'
_chemical_formula_weight 477.54
_space_group_crystal_system monoclinic
_space_group_IT_number 14
_space_group_name_Hall '-P 2ybc'
_space_group_name_H-M_alt 'P 1 21/c 1'
_atom_sites_solution_hydrogens geom
_audit_creation_method SHELXL-2018/3
_audit_update_record
;
2020-03-07 deposited with the CCDC.	2020-04-13 downloaded from the CCDC.
;
_cell_angle_alpha 90
_cell_angle_beta 94.843(2)
_cell_angle_gamma 90
_cell_formula_units_Z 4
_cell_length_a 10.3036(6)
_cell_length_b 18.9257(11)
_cell_length_c 13.0352(7)
_cell_measurement_reflns_used 9281
_cell_measurement_temperature 173(2)
_cell_measurement_theta_max 28.05
_cell_measurement_theta_min 2.27
_cell_volume 2532.8(2)
_computing_cell_refinement 'Bruker SAINT'
_computing_data_collection 'Bruker APEX2'
_computing_data_reduction 'Bruker SAINT'
_computing_structure_refinement 'SHELXL-2018/3 (Sheldrick, 2018)'
_computing_structure_solution 'SHELXT 2018/2 (Sheldrick, 2018)'
_diffrn_ambient_temperature 173(2)
_diffrn_measured_fraction_theta_full 0.998
_diffrn_measured_fraction_theta_max 0.998
_diffrn_measurement_device_type 'Bruker APEX-II CCD'
_diffrn_measurement_method '\f and \w scans'
_diffrn_radiation_type MoK\a
_diffrn_radiation_wavelength 0.71075
_diffrn_reflns_av_R_equivalents 0.0463
_diffrn_reflns_av_unetI/netI 0.0370
_diffrn_reflns_Laue_measured_fraction_full 0.998
_diffrn_reflns_Laue_measured_fraction_max 0.998
_diffrn_reflns_limit_h_max 13
_diffrn_reflns_limit_h_min -13
_diffrn_reflns_limit_k_max 24
_diffrn_reflns_limit_k_min -24
_diffrn_reflns_limit_l_max 16
_diffrn_reflns_limit_l_min -16
_diffrn_reflns_number 26160
_diffrn_reflns_point_group_measured_fraction_full 0.998
_diffrn_reflns_point_group_measured_fraction_max 0.998
_diffrn_reflns_theta_full 25.242
_diffrn_reflns_theta_max 27.482
_diffrn_reflns_theta_min 3.137
_exptl_absorpt_coefficient_mu 0.088
_exptl_absorpt_correction_T_max 0.979
_exptl_absorpt_correction_T_min 0.902
_exptl_absorpt_correction_type multi-scan
_exptl_crystal_colour yellow
_exptl_crystal_density_diffrn 1.252
_exptl_crystal_density_method 'not measured'
_exptl_crystal_description block
_exptl_crystal_F_000 1016
_exptl_crystal_size_max 0.420
_exptl_crystal_size_mid 0.300
_exptl_crystal_size_min 0.240
_refine_diff_density_max 0.251
_refine_diff_density_min -0.215
_refine_diff_density_rms 0.043
_refine_ls_extinction_method none
_refine_ls_goodness_of_fit_ref 0.597
_refine_ls_hydrogen_treatment constr
_refine_ls_matrix_type full
_refine_ls_number_parameters 323
_refine_ls_number_reflns 5792
_refine_ls_number_restraints 0
_refine_ls_restrained_S_all 0.597
_refine_ls_R_factor_all 0.0769
_refine_ls_R_factor_gt 0.0510
_refine_ls_shift/su_max 0.000
_refine_ls_shift/su_mean 0.000
_refine_ls_structure_factor_coef Fsqd
_refine_ls_weighting_details 'w=1/[\s^2^(Fo^2^)+(0.1046P)^2^+8.4575P] where P=(Fo^2^+2Fc^2^)/3'
_refine_ls_weighting_scheme calc
_refine_ls_wR_factor_gt 0.1285
_refine_ls_wR_factor_ref 0.1593
_reflns_Friedel_coverage 0.000
_reflns_number_gt 4146
_reflns_number_total 5792
_reflns_threshold_expression 'I > 2\s(I)'
_cod_data_source_file d0sc00002g2.cif
_cod_data_source_block ak246_a
_cod_depositor_comments
;Adding full bibliography for 1557869--1557876.cif.

 Adding full bibliography for 1557869--1557876.cif.
;
_cod_original_sg_symbol_H-M 'P 21/c'
_cod_database_code 1557873
_shelx_shelxl_version_number 2018/3
_shelx_space_group_comment
;
The symmetry employed for this shelxl refinement is uniquely defined
by the following loop, which should always be used as a source of
symmetry information in preference to the above space-group names.
They are only intended as comments.
;
_shelx_estimated_absorpt_t_min 0.964
_shelx_estimated_absorpt_t_max 0.979

loop_
_space_group_symop_operation_xyz
'x, y, z'
'-x, y+1/2, -z+1/2'
'-x, -y, -z'
'x, -y-1/2, z-1/2'

loop_
_atom_site_label
_atom_site_type_symbol
_atom_site_fract_x
_atom_site_fract_y
_atom_site_fract_z
_atom_site_U_iso_or_equiv
_atom_site_adp_type
_atom_site_occupancy
_atom_site_site_symmetry_order
_atom_site_calc_flag
_atom_site_refinement_flags_posn
_atom_site_refinement_flags_adp
_atom_site_refinement_flags_occupancy
_atom_site_disorder_assembly
_atom_site_disorder_group
O1 O 0.87158(13) 0.32684(8) 0.28564(11) 0.0294(3) Uani 1 1 d . . . . .
N1 N 0.52917(15) 0.25403(9) 0.30446(13) 0.0262(4) Uani 1 1 d . . . . .
C1 C 0.62374(18) 0.20107(10) 0.29629(15) 0.0236(4) Uani 1 1 d . . . . .
O2 O 0.71565(15) 0.31311(8) 0.15612(12) 0.0334(4) Uani 1 1 d . . . . .
C2 C 0.74948(18) 0.21901(10) 0.27127(15) 0.0236(4) Uani 1 1 d . . . . .
C3 C 0.84603(18) 0.16796(11) 0.26984(15) 0.0257(4) Uani 1 1 d . . . . .
H3 H 0.931989 0.182080 0.258024 0.031 Uiso 1 1 calc R U . . .
O3 O 0.45229(15) 0.14126(8) 0.44200(12) 0.0362(4) Uani 1 1 d . . . . .
C4 C 0.82057(19) 0.09668(11) 0.28520(15) 0.0264(4) Uani 1 1 d . . . . .
O4 O 0.4174(2) 0.05317(11) 0.32937(18) 0.0640(6) Uani 1 1 d . . . . .
O5 O 0.69710(18) 0.48862(9) 0.53650(14) 0.0438(4) Uani 1 1 d . . . . .
C5 C 0.69471(19) 0.07894(11) 0.30613(16) 0.0278(4) Uani 1 1 d . . . . .
H5 H 0.673061 0.030550 0.313923 0.033 Uiso 1 1 calc R U . . .
C6 C 0.59939(18) 0.13001(11) 0.31602(15) 0.0261(4) Uani 1 1 d . . . . .
O6 O 0.02782(14) 0.25344(9) 0.10599(12) 0.0362(4) Uani 1 1 d . . . . .
C7 C 0.9302(2) 0.04217(12) 0.28162(19) 0.0358(5) Uani 1 1 d . . . . .
C9 C 0.9920(3) 0.04815(16) 0.1791(3) 0.0577(8) Uani 1 1 d . . . . .
H9A H 0.924938 0.041327 0.122052 0.087 Uiso 1 1 calc R U . . .
H9B H 1.059477 0.011895 0.175948 0.087 Uiso 1 1 calc R U . . .
H9C H 1.031186 0.095049 0.173706 0.087 Uiso 1 1 calc R U . . .
C8 C 1.0335(3) 0.05861(17) 0.3699(3) 0.0711(11) Uani 1 1 d . . . . .
H8A H 1.105551 0.024919 0.368537 0.107 Uiso 1 1 calc R U . . .
H8B H 0.994637 0.054699 0.435778 0.107 Uiso 1 1 calc R U . . .
H8C H 1.066362 0.106716 0.361966 0.107 Uiso 1 1 calc R U . . .
C10 C 0.8820(3) -0.03295(13) 0.2914(3) 0.0506(7) Uani 1 1 d . . . . .
H10A H 0.812647 -0.042338 0.236898 0.076 Uiso 1 1 calc R U . . .
H10B H 0.847878 -0.039193 0.358755 0.076 Uiso 1 1 calc R U . . .
H10C H 0.954141 -0.065909 0.284834 0.076 Uiso 1 1 calc R U . . .
C11 C 0.56568(17) 0.31581(10) 0.36248(15) 0.0238(4) Uani 1 1 d . . . . .
C12 C 0.5465(2) 0.38277(11) 0.32155(16) 0.0296(4) Uani 1 1 d . . . . .
H12 H 0.503860 0.388037 0.254468 0.036 Uiso 1 1 calc R U . . .
C13 C 0.5883(2) 0.44234(11) 0.37666(17) 0.0308(5) Uani 1 1 d . . . . .
H13 H 0.574441 0.488078 0.347781 0.037 Uiso 1 1 calc R U . . .
C14 C 0.6505(2) 0.43438(11) 0.47434(17) 0.0296(4) Uani 1 1 d . . . . .
C15 C 0.6680(2) 0.36747(11) 0.51727(16) 0.0303(4) Uani 1 1 d . . . . .
H15 H 0.709391 0.362254 0.584768 0.036 Uiso 1 1 calc R U . . .
C16 C 0.62498(18) 0.30842(11) 0.46158(15) 0.0254(4) Uani 1 1 d . . . . .
H16 H 0.636079 0.262738 0.491253 0.030 Uiso 1 1 calc R U . . .
C17 C 0.7011(3) 0.55659(12) 0.4912(2) 0.0449(6) Uani 1 1 d . . . . .
H17A H 0.747489 0.553934 0.428696 0.067 Uiso 1 1 calc R U . . .
H17B H 0.746536 0.589400 0.540079 0.067 Uiso 1 1 calc R U . . .
H17C H 0.612081 0.573411 0.473497 0.067 Uiso 1 1 calc R U . . .
C18 C 0.40272(18) 0.24915(10) 0.25343(15) 0.0235(4) Uani 1 1 d . . . . .
C19 C 0.29719(19) 0.27886(12) 0.29850(16) 0.0292(4) Uani 1 1 d . . . . .
H19 H 0.310390 0.299070 0.365276 0.035 Uiso 1 1 calc R U . . .
C20 C 0.17423(19) 0.27938(12) 0.24778(16) 0.0297(4) Uani 1 1 d . . . . .
H20 H 0.103871 0.300387 0.279277 0.036 Uiso 1 1 calc R U . . .
C21 C 0.15323(18) 0.24929(11) 0.15095(15) 0.0257(4) Uani 1 1 d . . . . .
C22 C 0.2560(2) 0.21762(12) 0.10639(16) 0.0296(4) Uani 1 1 d . . . . .
H22 H 0.241540 0.195406 0.041069 0.036 Uiso 1 1 calc R U . . .
C23 C 0.38033(19) 0.21833(11) 0.15733(16) 0.0289(4) Uani 1 1 d . . . . .
H23 H 0.450659 0.197391 0.125704 0.035 Uiso 1 1 calc R U . . .
C24 C 0.0030(2) 0.22744(16) 0.00354(19) 0.0437(6) Uani 1 1 d . . . . .
H24A H -0.089158 0.234254 -0.019442 0.066 Uiso 1 1 calc R U . . .
H24B H 0.024180 0.176991 0.001960 0.066 Uiso 1 1 calc R U . . .
H24C H 0.056995 0.253210 -0.042307 0.066 Uiso 1 1 calc R U . . .
C25 C 0.7500(3) 0.38176(13) 0.1176(2) 0.0463(6) Uani 1 1 d . . . . .
H25A H 0.841345 0.381341 0.101775 0.069 Uiso 1 1 calc R U . . .
H25B H 0.737924 0.417768 0.169974 0.069 Uiso 1 1 calc R U . . .
H25C H 0.694157 0.392630 0.055017 0.069 Uiso 1 1 calc R U . . .
C26 C 0.78618(18) 0.29245(11) 0.24189(15) 0.0245(4) Uani 1 1 d . . . . .
C27 C 0.4780(2) 0.10398(12) 0.35925(18) 0.0330(5) Uani 1 1 d . . . . .
C28 C 0.3480(3) 0.11521(16) 0.4989(2) 0.0535(7) Uani 1 1 d . . . . .
H28A H 0.264642 0.121643 0.457809 0.080 Uiso 1 1 calc R U . . .
H28B H 0.346776 0.141418 0.563607 0.080 Uiso 1 1 calc R U . . .
H28C H 0.361590 0.064871 0.513754 0.080 Uiso 1 1 calc R U . . .

loop_
_atom_site_aniso_label
_atom_site_aniso_U_11
_atom_site_aniso_U_22
_atom_site_aniso_U_33
_atom_site_aniso_U_23
_atom_site_aniso_U_13
_atom_site_aniso_U_12
O1 0.0222(7) 0.0304(8) 0.0352(8) -0.0024(6) -0.0008(6) -0.0037(6)
N1 0.0179(8) 0.0270(9) 0.0329(9) -0.0063(7) -0.0030(6) 0.0017(6)
C1 0.0188(8) 0.0268(10) 0.0246(9) -0.0027(7) -0.0014(7) 0.0009(7)
O2 0.0362(8) 0.0302(8) 0.0321(8) 0.0059(6) -0.0077(6) -0.0055(6)
C2 0.0205(9) 0.0261(10) 0.0238(9) -0.0019(7) -0.0014(7) -0.0008(7)
C3 0.0179(9) 0.0330(11) 0.0258(10) -0.0001(8) -0.0004(7) 0.0013(7)
O3 0.0319(8) 0.0374(9) 0.0409(9) -0.0075(7) 0.0126(7) -0.0094(6)
C4 0.0247(9) 0.0279(10) 0.0263(10) 0.0003(8) -0.0006(7) 0.0034(8)
O4 0.0554(12) 0.0614(13) 0.0794(15) -0.0343(11) 0.0311(11) -0.0354(10)
O5 0.0569(11) 0.0264(8) 0.0466(10) -0.0084(7) -0.0046(8) -0.0055(7)
C5 0.0272(10) 0.0258(10) 0.0299(10) 0.0007(8) 0.0004(8) -0.0003(8)
C6 0.0209(9) 0.0289(10) 0.0283(10) -0.0021(8) 0.0010(7) -0.0026(7)
O6 0.0196(7) 0.0582(11) 0.0297(8) -0.0027(7) -0.0036(6) 0.0002(7)
C7 0.0268(10) 0.0287(11) 0.0509(14) -0.0005(10) -0.0023(9) 0.0073(8)
C9 0.0452(15) 0.0496(16) 0.082(2) 0.0022(15) 0.0298(15) 0.0163(12)
C8 0.0550(18) 0.0527(18) 0.098(3) -0.0118(17) -0.0392(18) 0.0238(14)
C10 0.0436(14) 0.0297(13) 0.079(2) 0.0032(12) 0.0062(13) 0.0102(10)
C11 0.0159(8) 0.0268(10) 0.0286(10) -0.0035(8) 0.0012(7) 0.0000(7)
C12 0.0270(10) 0.0312(11) 0.0295(10) 0.0018(8) -0.0042(8) 0.0023(8)
C13 0.0313(11) 0.0240(10) 0.0372(12) 0.0028(8) 0.0032(9) 0.0026(8)
C14 0.0282(10) 0.0251(10) 0.0355(11) -0.0059(8) 0.0021(8) -0.0028(8)
C15 0.0305(10) 0.0310(11) 0.0285(10) -0.0027(8) -0.0023(8) -0.0001(8)
C16 0.0231(9) 0.0237(10) 0.0294(10) 0.0007(8) 0.0025(8) 0.0008(7)
C17 0.0521(15) 0.0265(12) 0.0579(16) -0.0063(11) 0.0141(12) -0.0081(10)
C18 0.0188(9) 0.0262(10) 0.0253(9) 0.0001(7) 0.0002(7) -0.0006(7)
C19 0.0234(9) 0.0389(12) 0.0251(10) -0.0088(8) 0.0010(8) 0.0011(8)
C20 0.0206(9) 0.0388(12) 0.0299(11) -0.0049(9) 0.0031(8) 0.0020(8)
C21 0.0190(9) 0.0307(10) 0.0268(10) 0.0020(8) -0.0026(7) -0.0021(7)
C22 0.0274(10) 0.0372(12) 0.0238(10) -0.0061(8) -0.0004(8) 0.0007(8)
C23 0.0229(9) 0.0351(11) 0.0289(10) -0.0047(8) 0.0032(8) 0.0030(8)
C24 0.0322(11) 0.0643(17) 0.0326(12) -0.0034(11) -0.0090(9) -0.0020(11)
C25 0.0551(15) 0.0371(13) 0.0447(14) 0.0158(11) -0.0077(12) -0.0105(11)
C26 0.0199(9) 0.0285(10) 0.0251(9) -0.0015(8) 0.0018(7) 0.0012(7)
C27 0.0268(10) 0.0319(11) 0.0405(12) -0.0042(9) 0.0050(9) -0.0060(8)
C28 0.0483(15) 0.0577(17) 0.0588(17) -0.0103(13) 0.0292(13) -0.0163(13)

loop_
_atom_type_symbol
_atom_type_description
_atom_type_scat_dispersion_real
_atom_type_scat_dispersion_imag
_atom_type_scat_source
C C 0.0033 0.0016 'International Tables Vol C Tables 4.2.6.8 and 6.1.1.4'
H H 0.0000 0.0000 'International Tables Vol C Tables 4.2.6.8 and 6.1.1.4'
N N 0.0061 0.0033 'International Tables Vol C Tables 4.2.6.8 and 6.1.1.4'
O O 0.0106 0.0060 'International Tables Vol C Tables 4.2.6.8 and 6.1.1.4'

loop_
_geom_angle_atom_site_label_1
_geom_angle_atom_site_label_2
_geom_angle_atom_site_label_3
_geom_angle
_geom_angle_site_symmetry_1
_geom_angle_site_symmetry_3
_geom_angle_publ_flag
C1 N1 C18 122.24(16) . . ?
C1 N1 C11 118.07(15) . . ?
C18 N1 C11 119.62(16) . . ?
C6 C1 C2 117.36(17) . . ?
C6 C1 N1 122.38(17) . . ?
C2 C1 N1 120.21(18) . . ?
C26 O2 C25 114.83(17) . . ?
C3 C2 C1 120.74(19) . . ?
C3 C2 C26 116.46(17) . . ?
C1 C2 C26 122.78(17) . . ?
C2 C3 C4 121.91(18) . . ?
C2 C3 H3 119.0 . . ?
C4 C3 H3 119.0 . . ?
C27 O3 C28 116.24(18) . . ?
C5 C4 C3 116.94(18) . . ?
C5 C4 C7 123.07(19) . . ?
C3 C4 C7 119.97(18) . . ?
C14 O5 C17 117.06(19) . . ?
C4 C5 C6 121.89(19) . . ?
C4 C5 H5 119.1 . . ?
C6 C5 H5 119.1 . . ?
C5 C6 C1 120.85(18) . . ?
C5 C6 C27 115.12(18) . . ?
C1 C6 C27 123.71(18) . . ?
C21 O6 C24 117.84(17) . . ?
C10 C7 C8 109.8(2) . . ?
C10 C7 C9 107.8(2) . . ?
C8 C7 C9 109.1(3) . . ?
C10 C7 C4 112.41(19) . . ?
C8 C7 C4 107.9(2) . . ?
C9 C7 C4 109.78(19) . . ?
C7 C9 H9A 109.5 . . ?
C7 C9 H9B 109.5 . . ?
H9A C9 H9B 109.5 . . ?
C7 C9 H9C 109.5 . . ?
H9A C9 H9C 109.5 . . ?
H9B C9 H9C 109.5 . . ?
C7 C8 H8A 109.5 . . ?
C7 C8 H8B 109.5 . . ?
H8A C8 H8B 109.5 . . ?
C7 C8 H8C 109.5 . . ?
H8A C8 H8C 109.5 . . ?
H8B C8 H8C 109.5 . . ?
C7 C10 H10A 109.5 . . ?
C7 C10 H10B 109.5 . . ?
H10A C10 H10B 109.5 . . ?
C7 C10 H10C 109.5 . . ?
H10A C10 H10C 109.5 . . ?
H10B C10 H10C 109.5 . . ?
C12 C11 C16 119.26(18) . . ?
C12 C11 N1 121.61(18) . . ?
C16 C11 N1 119.11(18) . . ?
C11 C12 C13 121.16(19) . . ?
C11 C12 H12 119.4 . . ?
C13 C12 H12 119.4 . . ?
C14 C13 C12 119.20(19) . . ?
C14 C13 H13 120.4 . . ?
C12 C13 H13 120.4 . . ?
O5 C14 C13 125.1(2) . . ?
O5 C14 C15 114.70(19) . . ?
C13 C14 C15 120.23(19) . . ?
C16 C15 C14 119.96(19) . . ?
C16 C15 H15 120.0 . . ?
C14 C15 H15 120.0 . . ?
C15 C16 C11 120.16(19) . . ?
C15 C16 H16 119.9 . . ?
C11 C16 H16 119.9 . . ?
O5 C17 H17A 109.5 . . ?
O5 C17 H17B 109.5 . . ?
H17A C17 H17B 109.5 . . ?
O5 C17 H17C 109.5 . . ?
H17A C17 H17C 109.5 . . ?
H17B C17 H17C 109.5 . . ?
C23 C18 C19 118.31(18) . . ?
C23 C18 N1 121.99(17) . . ?
C19 C18 N1 119.64(17) . . ?
C20 C19 C18 121.17(19) . . ?
C20 C19 H19 119.4 . . ?
C18 C19 H19 119.4 . . ?
C19 C20 C21 120.04(19) . . ?
C19 C20 H20 120.0 . . ?
C21 C20 H20 120.0 . . ?
O6 C21 C20 115.71(18) . . ?
O6 C21 C22 124.72(18) . . ?
C20 C21 C22 119.58(18) . . ?
C21 C22 C23 120.04(19) . . ?
C21 C22 H22 120.0 . . ?
C23 C22 H22 120.0 . . ?
C18 C23 C22 120.81(19) . . ?
C18 C23 H23 119.6 . . ?
C22 C23 H23 119.6 . . ?
O6 C24 H24A 109.5 . . ?
O6 C24 H24B 109.5 . . ?
H24A C24 H24B 109.5 . . ?
O6 C24 H24C 109.5 . . ?
H24A C24 H24C 109.5 . . ?
H24B C24 H24C 109.5 . . ?
O2 C25 H25A 109.5 . . ?
O2 C25 H25B 109.5 . . ?
H25A C25 H25B 109.5 . . ?
O2 C25 H25C 109.5 . . ?
H25A C25 H25C 109.5 . . ?
H25B C25 H25C 109.5 . . ?
O1 C26 O2 124.27(19) . . ?
O1 C26 C2 124.94(18) . . ?
O2 C26 C2 110.69(16) . . ?
O4 C27 O3 123.7(2) . . ?
O4 C27 C6 125.0(2) . . ?
O3 C27 C6 111.08(17) . . ?
O3 C28 H28A 109.5 . . ?
O3 C28 H28B 109.5 . . ?
H28A C28 H28B 109.5 . . ?
O3 C28 H28C 109.5 . . ?
H28A C28 H28C 109.5 . . ?
H28B C28 H28C 109.5 . . ?

loop_
_geom_bond_atom_site_label_1
_geom_bond_atom_site_label_2
_geom_bond_distance
_geom_bond_site_symmetry_2
_geom_bond_publ_flag
O1 C26 1.199(2) . ?
N1 C1 1.408(2) . ?
N1 C18 1.415(2) . ?
N1 C11 1.426(2) . ?
C1 C6 1.396(3) . ?
C1 C2 1.404(3) . ?
O2 C26 1.339(2) . ?
O2 C25 1.448(3) . ?
C2 C3 1.388(3) . ?
C2 C26 1.499(3) . ?
C3 C4 1.392(3) . ?
C3 H3 0.9500 . ?
O3 C27 1.334(3) . ?
O3 C28 1.443(3) . ?
C4 C5 1.389(3) . ?
C4 C7 1.533(3) . ?
O4 C27 1.194(3) . ?
O5 C14 1.369(3) . ?
O5 C17 1.417(3) . ?
C5 C6 1.392(3) . ?
C5 H5 0.9500 . ?
C6 C27 1.498(3) . ?
O6 C21 1.375(2) . ?
O6 C24 1.426(3) . ?
C7 C10 1.515(3) . ?
C7 C8 1.532(4) . ?
C7 C9 1.533(4) . ?
C9 H9A 0.9800 . ?
C9 H9B 0.9800 . ?
C9 H9C 0.9800 . ?
C8 H8A 0.9800 . ?
C8 H8B 0.9800 . ?
C8 H8C 0.9800 . ?
C10 H10A 0.9800 . ?
C10 H10B 0.9800 . ?
C10 H10C 0.9800 . ?
C11 C12 1.383(3) . ?
C11 C16 1.389(3) . ?
C12 C13 1.386(3) . ?
C12 H12 0.9500 . ?
C13 C14 1.385(3) . ?
C13 H13 0.9500 . ?
C14 C15 1.390(3) . ?
C15 C16 1.385(3) . ?
C15 H15 0.9500 . ?
C16 H16 0.9500 . ?
C17 H17A 0.9800 . ?
C17 H17B 0.9800 . ?
C17 H17C 0.9800 . ?
C18 C23 1.383(3) . ?
C18 C19 1.397(3) . ?
C19 C20 1.379(3) . ?
C19 H19 0.9500 . ?
C20 C21 1.385(3) . ?
C20 H20 0.9500 . ?
C21 C22 1.386(3) . ?
C22 C23 1.393(3) . ?
C22 H22 0.9500 . ?
C23 H23 0.9500 . ?
C24 H24A 0.9800 . ?
C24 H24B 0.9800 . ?
C24 H24C 0.9800 . ?
C25 H25A 0.9800 . ?
C25 H25B 0.9800 . ?
C25 H25C 0.9800 . ?
C28 H28A 0.9800 . ?
C28 H28B 0.9800 . ?
C28 H28C 0.9800 . ?

loop_
_geom_torsion_atom_site_label_1
_geom_torsion_atom_site_label_2
_geom_torsion_atom_site_label_3
_geom_torsion_atom_site_label_4
_geom_torsion
_geom_torsion_site_symmetry_1
_geom_torsion_site_symmetry_2
_geom_torsion_site_symmetry_3
_geom_torsion_site_symmetry_4
_geom_torsion_publ_flag
C18 N1 C1 C6 -52.5(3) . . . . ?
C11 N1 C1 C6 130.5(2) . . . . ?
C18 N1 C1 C2 129.9(2) . . . . ?
C11 N1 C1 C2 -47.1(3) . . . . ?
C6 C1 C2 C3 -2.1(3) . . . . ?
N1 C1 C2 C3 175.60(18) . . . . ?
C6 C1 C2 C26 176.02(18) . . . . ?
N1 C1 C2 C26 -6.3(3) . . . . ?
C1 C2 C3 C4 4.9(3) . . . . ?
C26 C2 C3 C4 -173.28(18) . . . . ?
C2 C3 C4 C5 -2.4(3) . . . . ?
C2 C3 C4 C7 179.27(19) . . . . ?
C3 C4 C5 C6 -2.8(3) . . . . ?
C7 C4 C5 C6 175.4(2) . . . . ?
C4 C5 C6 C1 5.7(3) . . . . ?
C4 C5 C6 C27 -168.14(19) . . . . ?
C2 C1 C6 C5 -3.1(3) . . . . ?
N1 C1 C6 C5 179.31(18) . . . . ?
C2 C1 C6 C27 170.19(19) . . . . ?
N1 C1 C6 C27 -7.4(3) . . . . ?
C5 C4 C7 C10 6.4(3) . . . . ?
C3 C4 C7 C10 -175.4(2) . . . . ?
C5 C4 C7 C8 -114.8(3) . . . . ?
C3 C4 C7 C8 63.4(3) . . . . ?
C5 C4 C7 C9 126.4(2) . . . . ?
C3 C4 C7 C9 -55.4(3) . . . . ?
C1 N1 C11 C12 127.2(2) . . . . ?
C18 N1 C11 C12 -49.9(3) . . . . ?
C1 N1 C11 C16 -51.2(3) . . . . ?
C18 N1 C11 C16 131.74(19) . . . . ?
C16 C11 C12 C13 1.7(3) . . . . ?
N1 C11 C12 C13 -176.68(19) . . . . ?
C11 C12 C13 C14 0.1(3) . . . . ?
C17 O5 C14 C13 -10.9(3) . . . . ?
C17 O5 C14 C15 170.1(2) . . . . ?
C12 C13 C14 O5 179.6(2) . . . . ?
C12 C13 C14 C15 -1.5(3) . . . . ?
O5 C14 C15 C16 -179.92(19) . . . . ?
C13 C14 C15 C16 1.1(3) . . . . ?
C14 C15 C16 C11 0.7(3) . . . . ?
C12 C11 C16 C15 -2.0(3) . . . . ?
N1 C11 C16 C15 176.34(18) . . . . ?
C1 N1 C18 C23 -35.0(3) . . . . ?
C11 N1 C18 C23 142.0(2) . . . . ?
C1 N1 C18 C19 147.9(2) . . . . ?
C11 N1 C18 C19 -35.2(3) . . . . ?
C23 C18 C19 C20 -1.7(3) . . . . ?
N1 C18 C19 C20 175.5(2) . . . . ?
C18 C19 C20 C21 0.8(3) . . . . ?
C24 O6 C21 C20 175.9(2) . . . . ?
C24 O6 C21 C22 -4.3(3) . . . . ?
C19 C20 C21 O6 -179.0(2) . . . . ?
C19 C20 C21 C22 1.2(3) . . . . ?
O6 C21 C22 C23 177.9(2) . . . . ?
C20 C21 C22 C23 -2.2(3) . . . . ?
C19 C18 C23 C22 0.7(3) . . . . ?
N1 C18 C23 C22 -176.50(19) . . . . ?
C21 C22 C23 C18 1.3(3) . . . . ?
C25 O2 C26 O1 0.2(3) . . . . ?
C25 O2 C26 C2 -176.11(19) . . . . ?
C3 C2 C26 O1 -59.8(3) . . . . ?
C1 C2 C26 O1 122.0(2) . . . . ?
C3 C2 C26 O2 116.49(19) . . . . ?
C1 C2 C26 O2 -61.7(2) . . . . ?
C28 O3 C27 O4 2.7(4) . . . . ?
C28 O3 C27 C6 -171.9(2) . . . . ?
C5 C6 C27 O4 -49.8(3) . . . . ?
C1 C6 C27 O4 136.6(3) . . . . ?
C5 C6 C27 O3 124.6(2) . . . . ?
C1 C6 C27 O3 -49.0(3) . . . . ?
